data_7021661
loop_
_publ_author_name
'Serrano-Ruiz, Manuel'
'Aguilera-S\'aez, Luis Manuel'
'Lorenzo-Luis, Pablo'
'Padr\'on, Jos\'e M'
'Romerosa, Antonio'

_publ_section_title
;
 Synthesis and antiproliferative activity of the heterobimetallic
 complexes [RuClCp(PPh3)-\m-dmoPTA-1\kP:2\k(2)N,N'-MCl2] (M = Co, Ni, Zn;
 dmoPTA = 3,7-dimethyl-1,3,7-triaza-5-phosphabicyclo[3.3.1]nonane).
;
_journal_issue 31
_journal_name_full 'Dalton transactions (Cambridge, England : 2003)'
_journal_page_first 11212
_journal_page_last 11219
_journal_paper_doi 10.1039/c3dt50829c
_journal_volume 42
_journal_year 2013
_chemical_formula_sum 'C30 H36 Cl3 N3 P2 Ru Zn'
_chemical_formula_weight 773.35
_chemical_name_systematic
;
?
;
_space_group_IT_number 14
_symmetry_cell_setting monoclinic
_symmetry_space_group_name_Hall '-P 2yn'
_symmetry_space_group_name_H-M 'P 1 21/n 1'
_atom_sites_solution_hydrogens geom
_atom_sites_solution_primary direct
_atom_sites_solution_secondary difmap
_audit_creation_method SHELXL-97
_cell_angle_alpha 90.00
_cell_angle_beta 102.151(6)
_cell_angle_gamma 90.00
_cell_formula_units_Z 4
_cell_length_a 14.847(4)
_cell_length_b 9.499(2)
_cell_length_c 22.587(6)
_cell_measurement_reflns_used 1133
_cell_measurement_temperature 100(2)
_cell_measurement_theta_max 43.593
_cell_measurement_theta_min 4.668
_cell_volume 3114.1(14)
_computing_cell_refinement 'Bruker APEX'
_computing_data_collection 'Bruker APEX'
_computing_data_reduction 'Bruker SHELXTL'
_computing_molecular_graphics 'Bruker SHELXTL'
_computing_publication_material 'Bruker SHELXTL'
_computing_structure_refinement 'SHELXL-97 (Sheldrick, 1997)'
_computing_structure_solution 'SHELXS-97 (Sheldrick, 1990)'
_diffrn_ambient_temperature 100(2)
_diffrn_measured_fraction_theta_full 0.992
_diffrn_measured_fraction_theta_max 0.992
_diffrn_measurement_device_type 'CCD area detector'
_diffrn_measurement_method 'phi and omega scans'
_diffrn_radiation_monochromator graphite
_diffrn_radiation_source 'fine-focus sealed tube'
_diffrn_radiation_type MoK\a
_diffrn_radiation_wavelength 0.71073
_diffrn_reflns_av_R_equivalents 0.0804
_diffrn_reflns_av_sigmaI/netI 0.0914
_diffrn_reflns_limit_h_max 17
_diffrn_reflns_limit_h_min -14
_diffrn_reflns_limit_k_max 11
_diffrn_reflns_limit_k_min -11
_diffrn_reflns_limit_l_max 26
_diffrn_reflns_limit_l_min -26
_diffrn_reflns_number 16665
_diffrn_reflns_theta_full 25.11
_diffrn_reflns_theta_max 25.11
_diffrn_reflns_theta_min 1.83
_exptl_absorpt_coefficient_mu 1.642
_exptl_absorpt_correction_T_max 1.0000
_exptl_absorpt_correction_T_min 0.7926
_exptl_absorpt_correction_type empirical
_exptl_crystal_colour yellow
_exptl_crystal_density_diffrn 1.650
_exptl_crystal_density_method 'not measured'
_exptl_crystal_description prismatic
_exptl_crystal_F_000 1568
_exptl_crystal_size_max 0.093
_exptl_crystal_size_mid 0.078
_exptl_crystal_size_min 0.045
_refine_diff_density_max 1.053
_refine_diff_density_min -0.698
_refine_diff_density_rms 0.136
_refine_ls_extinction_method none
_refine_ls_goodness_of_fit_ref 1.022
_refine_ls_hydrogen_treatment constr
_refine_ls_matrix_type full
_refine_ls_number_parameters 363
_refine_ls_number_reflns 5506
_refine_ls_number_restraints 0
_refine_ls_restrained_S_all 1.022
_refine_ls_R_factor_all 0.0833
_refine_ls_R_factor_gt 0.0558
_refine_ls_shift/su_max 0.001
_refine_ls_shift/su_mean 0.000
_refine_ls_structure_factor_coef Fsqd
_refine_ls_weighting_details 'calc w=1/[\s^2^(Fo^2^)+(0.0436P)^2^+0.0000P] where P=(Fo^2^+2Fc^2^)/3'
_refine_ls_weighting_scheme calc
_refine_ls_wR_factor_gt 0.1055
_refine_ls_wR_factor_ref 0.1150
_reflns_number_gt 4085
_reflns_number_total 5506
_reflns_threshold_expression >2sigma(I)
_cod_data_source_file c3dt50829c.txt
_cod_data_source_block la101_ss
_cod_depositor_comments
;
The following automatic conversions were performed:

'_symmetry_cell_setting' value 'MOnoclinic' changed to 'monoclinic'
according to /home/saulius/struct/CIF-dictionaries/cif_core.dic
dictionary named 'cif_core.dic' version 2.4.2 from 2011-04-26.

Automatic conversion script
Id: cif_fix_values 1891 2012-01-12 08:04:46Z andrius 
;
_cod_original_cell_volume 3114.1(13)
_cod_original_sg_symbol_H-M P21/n
_cod_database_code 7021661

loop_
_symmetry_equiv_pos_as_xyz
'x, y, z'
'-x+1/2, y+1/2, -z+1/2'
'-x, -y, -z'
'x-1/2, -y-1/2, z-1/2'

loop_
_atom_site_label
_atom_site_type_symbol
_atom_site_fract_x
_atom_site_fract_y
_atom_site_fract_z
_atom_site_U_iso_or_equiv
_atom_site_adp_type
_atom_site_occupancy
_atom_site_symmetry_multiplicity
_atom_site_calc_flag
_atom_site_refinement_flags
Ru1 Ru 0.83919(3) 0.28247(5) 0.02875(2) 0.01231(14) Uani 1 1 d .
Zn1 Zn 0.89790(5) -0.01252(7) 0.24018(3) 0.01652(19) Uani 1 1 d .
Cl1 Cl 0.97338(10) 0.20195(15) -0.00883(7) 0.0170(3) Uani 1 1 d .
Cl2 Cl 0.93948(11) 0.20789(16) 0.26109(7) 0.0244(4) Uani 1 1 d .
Cl3 Cl 0.90495(11) -0.17200(16) 0.31203(7) 0.0229(4) Uani 1 1 d .
P1 P 0.73800(10) 0.21025(16) -0.05719(7) 0.0138(3) Uani 1 1 d .
P2 P 0.83680(10) 0.08008(16) 0.08230(7) 0.0137(4) Uani 1 1 d .
N1 N 0.7681(3) -0.0208(5) 0.1832(2) 0.0169(12) Uani 1 1 d .
N2 N 0.9592(3) -0.0807(5) 0.1712(2) 0.0149(11) Uani 1 1 d .
N3 N 0.8169(3) -0.1896(5) 0.1129(2) 0.0151(11) Uani 1 1 d .
C11 C 0.6201(4) 0.2518(6) -0.0518(3) 0.0152(14) Uani 1 1 d .
C12 C 0.5671(4) 0.3589(7) -0.0841(3) 0.0217(15) Uani 1 1 d .
H12 H 0.5903 0.4116 -0.1134 0.026 Uiso 1 1 calc R
C13 C 0.4809(4) 0.3884(7) -0.0735(3) 0.0247(16) Uani 1 1 d .
H13 H 0.4460 0.4633 -0.0949 0.030 Uiso 1 1 calc R
C14 C 0.4449(4) 0.3128(7) -0.0332(3) 0.0239(16) Uani 1 1 d .
H14 H 0.3847 0.3332 -0.0276 0.029 Uiso 1 1 calc R
C15 C 0.4953(4) 0.2061(7) -0.0003(3) 0.0243(15) Uani 1 1 d .
H15 H 0.4707 0.1542 0.0286 0.029 Uiso 1 1 calc R
C16 C 0.5818(4) 0.1761(6) -0.0098(3) 0.0211(15) Uani 1 1 d .
H16 H 0.6165 0.1023 0.0125 0.025 Uiso 1 1 calc R
C21 C 0.7506(4) 0.2940(6) -0.1285(3) 0.0145(13) Uani 1 1 d .
C22 C 0.6924(4) 0.2614(6) -0.1828(3) 0.0202(15) Uani 1 1 d .
H22 H 0.6432 0.1974 -0.1832 0.024 Uiso 1 1 calc R
C23 C 0.7039(4) 0.3185(6) -0.2354(3) 0.0213(15) Uani 1 1 d .
H23 H 0.6628 0.2942 -0.2722 0.026 Uiso 1 1 calc R
C24 C 0.7755(4) 0.4129(6) -0.2366(3) 0.0215(15) Uani 1 1 d .
H24 H 0.7829 0.4528 -0.2738 0.026 Uiso 1 1 calc R
C25 C 0.8362(4) 0.4482(6) -0.1827(3) 0.0192(15) Uani 1 1 d .
H25 H 0.8853 0.5124 -0.1827 0.023 Uiso 1 1 calc R
C26 C 0.8231(4) 0.3868(6) -0.1283(3) 0.0176(14) Uani 1 1 d .
H26 H 0.8642 0.4090 -0.0913 0.021 Uiso 1 1 calc R
C31 C 0.7276(4) 0.0263(6) -0.0825(3) 0.0154(14) Uani 1 1 d .
C32 C 0.8085(4) -0.0509(6) -0.0802(3) 0.0182(14) Uani 1 1 d .
H32 H 0.8665 -0.0075 -0.0655 0.022 Uiso 1 1 calc R
C33 C 0.8049(4) -0.1910(6) -0.0994(3) 0.0179(14) Uani 1 1 d .
H33 H 0.8602 -0.2428 -0.0974 0.021 Uiso 1 1 calc R
C34 C 0.7208(4) -0.2536(6) -0.1211(3) 0.0207(15) Uani 1 1 d .
H34 H 0.7182 -0.3489 -0.1341 0.025 Uiso 1 1 calc R
C35 C 0.6404(4) -0.1789(7) -0.1242(3) 0.0235(16) Uani 1 1 d .
H35 H 0.5825 -0.2225 -0.1391 0.028 Uiso 1 1 calc R
C36 C 0.6444(4) -0.0403(6) -0.1054(3) 0.0174(14) Uani 1 1 d .
H36 H 0.5887 0.0109 -0.1082 0.021 Uiso 1 1 calc R
C41 C 0.9535(4) 0.0338(6) 0.1255(3) 0.0167(14) Uani 1 1 d .
H41A H 0.9914 0.0061 0.0962 0.020 Uiso 1 1 calc R
H41B H 0.9817 0.1195 0.1466 0.020 Uiso 1 1 calc R
C42 C 0.8041(4) -0.1023(6) 0.0588(3) 0.0186(14) Uani 1 1 d .
H42A H 0.7390 -0.1055 0.0369 0.022 Uiso 1 1 calc R
H42B H 0.8431 -0.1374 0.0314 0.022 Uiso 1 1 calc R
C43 C 0.7617(4) 0.0945(6) 0.1375(3) 0.0140(13) Uani 1 1 d .
H43A H 0.7759 0.1846 0.1596 0.017 Uiso 1 1 calc R
H43B H 0.6971 0.0999 0.1148 0.017 Uiso 1 1 calc R
C44 C 0.6967(4) -0.0019(7) 0.2193(3) 0.0227(15) Uani 1 1 d .
H44A H 0.7056 0.0891 0.2402 0.034 Uiso 1 1 calc R
H44B H 0.7017 -0.0777 0.2493 0.034 Uiso 1 1 calc R
H44C H 0.6356 -0.0046 0.1925 0.034 Uiso 1 1 calc R
C45 C 1.0567(4) -0.1156(7) 0.1960(3) 0.0231(15) Uani 1 1 d .
H45A H 1.0865 -0.1428 0.1629 0.035 Uiso 1 1 calc R
H45B H 1.0603 -0.1940 0.2247 0.035 Uiso 1 1 calc R
H45C H 1.0882 -0.0333 0.2170 0.035 Uiso 1 1 calc R
C46 C 0.9108(4) -0.2104(6) 0.1419(3) 0.0187(14) Uani 1 1 d .
H46A H 0.9446 -0.2459 0.1116 0.022 Uiso 1 1 calc R
H46B H 0.9138 -0.2841 0.1733 0.022 Uiso 1 1 calc R
C47 C 0.7532(4) -0.1600(6) 0.1516(3) 0.0198(15) Uani 1 1 d .
H47A H 0.7586 -0.2352 0.1825 0.024 Uiso 1 1 calc R
H47B H 0.6897 -0.1629 0.1269 0.024 Uiso 1 1 calc R
C51 C 0.8663(4) 0.5104(6) 0.0234(3) 0.0223(15) Uani 1 1 d .
H51 H 0.8911 0.5518 -0.0080 0.027 Uiso 1 1 calc R
C52 C 0.7722(4) 0.4886(6) 0.0232(3) 0.0229(15) Uani 1 1 d .
H52 H 0.7222 0.5145 -0.0086 0.027 Uiso 1 1 calc R
C53 C 0.7643(4) 0.4226(6) 0.0774(3) 0.0195(15) Uani 1 1 d .
H53 H 0.7088 0.3930 0.0882 0.023 Uiso 1 1 calc R
C54 C 0.8547(4) 0.4081(6) 0.1131(3) 0.0200(15) Uani 1 1 d .
H54 H 0.8704 0.3706 0.1529 0.024 Uiso 1 1 calc R
C55 C 0.9164(4) 0.4586(6) 0.0794(3) 0.0207(15) Uani 1 1 d .
H55 H 0.9816 0.4584 0.0921 0.025 Uiso 1 1 calc R

loop_
_atom_site_aniso_label
_atom_site_aniso_U_11
_atom_site_aniso_U_22
_atom_site_aniso_U_33
_atom_site_aniso_U_23
_atom_site_aniso_U_13
_atom_site_aniso_U_12
Ru1 0.0151(3) 0.0085(3) 0.0146(3) -0.0004(2) 0.0059(2) -0.0004(2)
Zn1 0.0210(4) 0.0139(4) 0.0152(4) -0.0012(3) 0.0049(3) 0.0006(3)
Cl1 0.0168(8) 0.0155(8) 0.0206(9) -0.0008(6) 0.0079(6) -0.0002(6)
Cl2 0.0293(9) 0.0159(8) 0.0267(9) -0.0048(7) 0.0028(7) 0.0006(7)
Cl3 0.0289(9) 0.0193(9) 0.0210(9) 0.0048(7) 0.0066(7) 0.0003(7)
P1 0.0140(8) 0.0127(8) 0.0156(9) 0.0007(7) 0.0051(7) -0.0004(7)
P2 0.0183(9) 0.0100(8) 0.0142(9) 0.0000(7) 0.0066(7) -0.0008(7)
N1 0.019(3) 0.020(3) 0.014(3) 0.003(2) 0.009(2) 0.000(2)
N2 0.019(3) 0.012(3) 0.014(3) -0.001(2) 0.003(2) 0.003(2)
N3 0.021(3) 0.006(3) 0.019(3) 0.000(2) 0.007(2) -0.002(2)
C11 0.018(3) 0.013(3) 0.015(3) -0.002(2) 0.003(3) -0.002(3)
C12 0.025(4) 0.021(4) 0.021(4) -0.007(3) 0.011(3) -0.004(3)
C13 0.026(4) 0.020(4) 0.029(4) -0.002(3) 0.009(3) 0.006(3)
C14 0.016(4) 0.029(4) 0.028(4) -0.008(3) 0.006(3) 0.006(3)
C15 0.029(4) 0.027(4) 0.020(4) -0.003(3) 0.013(3) -0.006(3)
C16 0.020(4) 0.019(4) 0.027(4) -0.002(3) 0.011(3) 0.004(3)
C21 0.019(3) 0.010(3) 0.017(3) 0.001(3) 0.010(3) 0.002(3)
C22 0.021(4) 0.012(3) 0.031(4) -0.003(3) 0.013(3) 0.001(3)
C23 0.023(4) 0.025(4) 0.015(4) 0.000(3) 0.003(3) 0.008(3)
C24 0.029(4) 0.020(4) 0.019(4) 0.005(3) 0.014(3) 0.006(3)
C25 0.031(4) 0.014(3) 0.019(4) 0.006(3) 0.019(3) -0.002(3)
C26 0.018(3) 0.018(4) 0.018(4) 0.000(3) 0.006(3) 0.005(3)
C31 0.020(3) 0.017(3) 0.010(3) 0.000(3) 0.007(3) 0.000(3)
C32 0.023(4) 0.023(4) 0.010(3) 0.004(3) 0.008(3) 0.004(3)
C33 0.020(4) 0.014(3) 0.023(4) 0.001(3) 0.013(3) 0.007(3)
C34 0.032(4) 0.008(3) 0.026(4) -0.002(3) 0.012(3) -0.003(3)
C35 0.026(4) 0.026(4) 0.023(4) -0.004(3) 0.014(3) -0.012(3)
C36 0.014(3) 0.022(4) 0.017(4) -0.004(3) 0.006(3) -0.001(3)
C41 0.024(4) 0.006(3) 0.020(4) 0.000(3) 0.007(3) -0.002(3)
C42 0.025(4) 0.014(3) 0.017(4) 0.003(3) 0.004(3) 0.000(3)
C43 0.016(3) 0.012(3) 0.015(3) 0.003(3) 0.007(3) 0.000(3)
C44 0.023(4) 0.025(4) 0.022(4) 0.000(3) 0.009(3) -0.001(3)
C45 0.021(4) 0.021(4) 0.027(4) 0.001(3) 0.004(3) 0.004(3)
C46 0.033(4) 0.006(3) 0.018(4) 0.000(3) 0.008(3) 0.001(3)
C47 0.026(4) 0.013(3) 0.017(4) 0.004(3) -0.002(3) -0.008(3)
C51 0.036(4) 0.016(3) 0.018(4) -0.006(3) 0.011(3) -0.002(3)
C52 0.030(4) 0.014(3) 0.025(4) -0.008(3) 0.006(3) 0.007(3)
C53 0.024(4) 0.009(3) 0.029(4) -0.009(3) 0.014(3) -0.003(3)
C54 0.040(4) 0.005(3) 0.014(4) -0.006(3) 0.004(3) 0.001(3)
C55 0.028(4) 0.010(3) 0.025(4) -0.007(3) 0.007(3) -0.006(3)

loop_
_atom_type_symbol
_atom_type_description
_atom_type_scat_dispersion_real
_atom_type_scat_dispersion_imag
_atom_type_scat_source
C C 0.0033 0.0016 'International Tables Vol C Tables 4.2.6.8 and 6.1.1.4'
H H 0.0000 0.0000 'International Tables Vol C Tables 4.2.6.8 and 6.1.1.4'
N N 0.0061 0.0033 'International Tables Vol C Tables 4.2.6.8 and 6.1.1.4'
P P 0.1023 0.0942 'International Tables Vol C Tables 4.2.6.8 and 6.1.1.4'
Cl Cl 0.1484 0.1585 'International Tables Vol C Tables 4.2.6.8 and 6.1.1.4'
Zn Zn 0.2839 1.4301 'International Tables Vol C Tables 4.2.6.8 and 6.1.1.4'
Ru Ru -1.2594 0.8363 'International Tables Vol C Tables 4.2.6.8 and 6.1.1.4'

loop_
_geom_angle_atom_site_label_1
_geom_angle_atom_site_label_2
_geom_angle_atom_site_label_3
_geom_angle
C53 Ru1 C52 37.5(2)
C53 Ru1 C55 62.5(2)
C52 Ru1 C55 62.1(2)
C53 Ru1 C51 63.0(2)
C52 Ru1 C51 37.4(2)
C55 Ru1 C51 37.4(2)
C53 Ru1 C54 37.7(2)
C52 Ru1 C54 62.1(2)
C55 Ru1 C54 36.7(2)
C51 Ru1 C54 62.2(2)
C53 Ru1 P2 100.45(17)
C52 Ru1 P2 136.79(17)
C55 Ru1 P2 115.42(17)
C51 Ru1 P2 151.66(17)
C54 Ru1 P2 90.48(16)
C53 Ru1 P1 107.29(17)
C52 Ru1 P1 90.58(18)
C55 Ru1 P1 147.27(17)
C51 Ru1 P1 109.92(17)
C54 Ru1 P1 144.92(17)
P2 Ru1 P1 96.68(6)
C53 Ru1 Cl1 155.07(16)
C52 Ru1 Cl1 130.81(17)
C55 Ru1 Cl1 92.60(17)
C51 Ru1 Cl1 96.70(17)
C54 Ru1 Cl1 121.39(17)
P2 Ru1 Cl1 91.44(5)
P1 Ru1 Cl1 92.81(6)
N2 Zn1 N1 91.10(18)
N2 Zn1 Cl2 108.13(14)
N1 Zn1 Cl2 110.46(14)
N2 Zn1 Cl3 112.26(14)
N1 Zn1 Cl3 108.86(14)
Cl2 Zn1 Cl3 121.76(7)
C11 P1 C31 102.0(3)
C11 P1 C21 103.9(3)
C31 P1 C21 99.0(3)
C11 P1 Ru1 110.22(19)
C31 P1 Ru1 123.0(2)
C21 P1 Ru1 116.2(2)
C43 P2 C42 96.0(3)
C43 P2 C41 107.0(3)
C42 P2 C41 95.1(3)
C43 P2 Ru1 112.07(19)
C42 P2 Ru1 132.3(2)
C41 P2 Ru1 111.28(19)
C44 N1 C43 110.1(4)
C44 N1 C47 108.6(5)
C43 N1 C47 109.8(4)
C44 N1 Zn1 109.4(4)
C43 N1 Zn1 108.4(3)
C47 N1 Zn1 110.7(4)
C45 N2 C41 109.6(4)
C45 N2 C46 108.8(4)
C41 N2 C46 109.9(4)
C45 N2 Zn1 109.7(4)
C41 N2 Zn1 108.9(3)
C46 N2 Zn1 110.0(3)
C46 N3 C47 116.8(5)
C46 N3 C42 114.0(5)
C47 N3 C42 114.3(5)
C12 C11 C16 117.6(5)
C12 C11 P1 124.6(5)
C16 C11 P1 117.7(5)
C13 C12 C11 120.0(6)
C13 C12 H12 120.0
C11 C12 H12 120.0
C14 C13 C12 121.3(6)
C14 C13 H13 119.3
C12 C13 H13 119.3
C13 C14 C15 120.4(6)
C13 C14 H14 119.8
C15 C14 H14 119.8
C16 C15 C14 119.0(6)
C16 C15 H15 120.5
C14 C15 H15 120.5
C15 C16 C11 121.6(6)
C15 C16 H16 119.2
C11 C16 H16 119.2
C22 C21 C26 119.0(5)
C22 C21 P1 121.4(5)
C26 C21 P1 119.5(5)
C23 C22 C21 121.4(6)
C23 C22 H22 119.3
C21 C22 H22 119.3
C22 C23 C24 120.8(6)
C22 C23 H23 119.6
C24 C23 H23 119.6
C25 C24 C23 119.6(6)
C25 C24 H24 120.2
C23 C24 H24 120.2
C24 C25 C26 118.6(6)
C24 C25 H25 120.7
C26 C25 H25 120.7
C21 C26 C25 120.5(6)
C21 C26 H26 119.7
C25 C26 H26 119.7
C36 C31 C32 117.8(6)
C36 C31 P1 124.0(5)
C32 C31 P1 118.2(5)
C33 C32 C31 120.7(6)
C33 C32 H32 119.6
C31 C32 H32 119.6
C34 C33 C32 119.6(6)
C34 C33 H33 120.2
C32 C33 H33 120.2
C33 C34 C35 120.5(6)
C33 C34 H34 119.8
C35 C34 H34 119.8
C34 C35 C36 119.6(6)
C34 C35 H35 120.2
C36 C35 H35 120.2
C35 C36 C31 121.8(6)
C35 C36 H36 119.1
C31 C36 H36 119.1
N2 C41 P2 116.7(4)
N2 C41 H41A 108.1
P2 C41 H41A 108.1
N2 C41 H41B 108.1
P2 C41 H41B 108.1
H41A C41 H41B 107.3
N3 C42 P2 108.3(4)
N3 C42 H42A 110.0
P2 C42 H42A 110.0
N3 C42 H42B 110.0
P2 C42 H42B 110.0
H42A C42 H42B 108.4
N1 C43 P2 116.9(4)
N1 C43 H43A 108.1
P2 C43 H43A 108.1
N1 C43 H43B 108.1
P2 C43 H43B 108.1
H43A C43 H43B 107.3
N1 C44 H44A 109.5
N1 C44 H44B 109.5
H44A C44 H44B 109.5
N1 C44 H44C 109.5
H44A C44 H44C 109.5
H44B C44 H44C 109.5
N2 C45 H45A 109.5
N2 C45 H45B 109.5
H45A C45 H45B 109.5
N2 C45 H45C 109.5
H45A C45 H45C 109.5
H45B C45 H45C 109.5
N3 C46 N2 114.7(5)
N3 C46 H46A 108.6
N2 C46 H46A 108.6
N3 C46 H46B 108.6
N2 C46 H46B 108.6
H46A C46 H46B 107.6
N3 C47 N1 114.2(5)
N3 C47 H47A 108.7
N1 C47 H47A 108.7
N3 C47 H47B 108.7
N1 C47 H47B 108.7
H47A C47 H47B 107.6
C52 C51 C55 106.6(6)
C52 C51 Ru1 70.4(3)
C55 C51 Ru1 71.2(4)
C52 C51 H51 126.7
C55 C51 H51 126.7
Ru1 C51 H51 123.3
C53 C52 C51 109.1(6)
C53 C52 Ru1 70.7(3)
C51 C52 Ru1 72.1(3)
C53 C52 H52 125.5
C51 C52 H52 125.5
Ru1 C52 H52 123.3
C52 C53 C54 107.3(5)
C52 C53 Ru1 71.8(3)
C54 C53 Ru1 72.8(3)
C52 C53 H53 126.4
C54 C53 H53 126.4
Ru1 C53 H53 120.8
C55 C54 C53 107.9(6)
C55 C54 Ru1 71.2(3)
C53 C54 Ru1 69.5(3)
C55 C54 H54 126.0
C53 C54 H54 126.0
Ru1 C54 H54 124.9
C54 C55 C51 109.1(6)
C54 C55 Ru1 72.1(3)
C51 C55 Ru1 71.4(4)
C54 C55 H55 125.5
C51 C55 H55 125.5
Ru1 C55 H55 122.6

loop_
_geom_bond_atom_site_label_1
_geom_bond_atom_site_label_2
_geom_bond_distance
Ru1 C53 2.175(6)
Ru1 C52 2.188(6)
Ru1 C55 2.207(6)
Ru1 C51 2.210(6)
Ru1 C54 2.219(6)
Ru1 P2 2.2756(17)
Ru1 P1 2.2951(17)
Ru1 Cl1 2.4466(15)
Zn1 N2 2.067(5)
Zn1 N1 2.082(5)
Zn1 Cl2 2.2058(18)
Zn1 Cl3 2.2064(17)
P1 C11 1.823(6)
P1 C31 1.835(6)
P1 C21 1.841(6)
P2 C43 1.845(5)
P2 C42 1.846(6)
P2 C41 1.854(6)
N1 C44 1.478(7)
N1 C43 1.494(7)
N1 C47 1.496(7)
N2 C45 1.476(7)
N2 C41 1.489(7)
N2 C46 1.507(7)
N3 C46 1.425(7)
N3 C47 1.443(7)
N3 C42 1.456(7)
C11 C12 1.395(8)
C11 C16 1.402(8)
C12 C13 1.379(8)
C12 H12 0.9500
C13 C14 1.354(9)
C13 H13 0.9500
C14 C15 1.380(9)
C14 H14 0.9500
C15 C16 1.377(8)
C15 H15 0.9500
C16 H16 0.9500
C21 C22 1.377(8)
C21 C26 1.391(8)
C22 C23 1.351(8)
C22 H22 0.9500
C23 C24 1.394(8)
C23 H23 0.9500
C24 C25 1.393(9)
C24 H24 0.9500
C25 C26 1.410(8)
C25 H25 0.9500
C26 H26 0.9500
C31 C36 1.387(8)
C31 C32 1.398(8)
C32 C33 1.398(8)
C32 H32 0.9500
C33 C34 1.376(8)
C33 H33 0.9500
C34 C35 1.379(8)
C34 H34 0.9500
C35 C36 1.381(8)
C35 H35 0.9500
C36 H36 0.9500
C41 H41A 0.9900
C41 H41B 0.9900
C42 H42A 0.9900
C42 H42B 0.9900
C43 H43A 0.9900
C43 H43B 0.9900
C44 H44A 0.9800
C44 H44B 0.9800
C44 H44C 0.9800
C45 H45A 0.9800
C45 H45B 0.9800
C45 H45C 0.9800
C46 H46A 0.9900
C46 H46B 0.9900
C47 H47A 0.9900
C47 H47B 0.9900
C51 C52 1.411(9)
C51 C55 1.415(9)
C51 H51 0.9500
C52 C53 1.403(8)
C52 H52 0.9500
C53 C54 1.420(8)
C53 H53 0.9500
C54 C55 1.392(8)
C54 H54 0.9500
C55 H55 0.9500
